data_4060139
_journal_name_full Organometallics
_journal_paper_doi 10.1021/om0492606
_journal_year 2005
_chemical_formula_sum 'C54 H58 N4 O4 S2 Yb2'
_chemical_formula_weight 1237.24
_space_group_IT_number 2
_symmetry_cell_setting triclinic
_symmetry_space_group_name_Hall '-P 1'
_symmetry_space_group_name_H-M 'P -1'
_atom_sites_solution_hydrogens geom
_atom_sites_solution_primary direct
_atom_sites_solution_secondary difmap
_cell_angle_alpha 115.778(5)
_cell_angle_beta 101.400(7)
_cell_angle_gamma 100.963(7)
_cell_formula_units_Z 1
_cell_length_a 11.112(6)
_cell_length_b 11.338(6)
_cell_length_c 12.039(6)
_cell_measurement_reflns_used 846
_cell_measurement_temperature 298(2)
_cell_measurement_theta_max 27.062
_cell_measurement_theta_min 3.267
_cell_volume 1271.7(11)
_diffrn_ambient_temperature 298(2)
_diffrn_detector_area_resol_mean ?
_diffrn_measurement_device_type 'CCD area detector'
_diffrn_measurement_method 'phi and omega scans'
_diffrn_radiation_monochromator graphite
_diffrn_radiation_source 'fine-focus sealed tube'
_diffrn_radiation_type MoK\a
_diffrn_radiation_wavelength 0.71073
_diffrn_reflns_av_R_equivalents 0.0290
_diffrn_reflns_av_sigmaI/netI 0.0320
_diffrn_reflns_limit_h_max 13
_diffrn_reflns_limit_h_min -6
_diffrn_reflns_limit_k_max 12
_diffrn_reflns_limit_k_min -13
_diffrn_reflns_limit_l_max 13
_diffrn_reflns_limit_l_min -12
_diffrn_reflns_number 4617
_diffrn_reflns_theta_max 25.01
_diffrn_reflns_theta_min 1.97
_diffrn_standards_decay_% 3.86
_diffrn_standards_interval_count ?
_diffrn_standards_interval_time ?
_diffrn_standards_number ?
_exptl_absorpt_coefficient_mu 3.785
_exptl_absorpt_correction_T_max 0.7034
_exptl_absorpt_correction_T_min 0.3509
_exptl_absorpt_correction_type none
_exptl_absorpt_process_details ?
_exptl_crystal_colour ?
_exptl_crystal_density_diffrn 1.615
_exptl_crystal_density_meas ?
_exptl_crystal_density_method 'not measured'
_exptl_crystal_description ?
_exptl_crystal_F_000 614
_exptl_crystal_size_max 0.35
_exptl_crystal_size_mid 0.20
_exptl_crystal_size_min 0.10
_refine_ls_extinction_coef ?
_refine_ls_extinction_method none
_refine_ls_goodness_of_fit_ref 1.081
_refine_ls_hydrogen_treatment mixed
_refine_ls_matrix_type full
_refine_ls_number_parameters 273
_refine_ls_number_reflns 4166
_refine_ls_number_restraints 0
_refine_ls_restrained_S_all 1.081
_refine_ls_R_factor_all 0.0505
_refine_ls_R_factor_gt 0.0457
_refine_ls_shift/su_max 0.001
_refine_ls_shift/su_mean 0.000
_refine_ls_structure_factor_coef Fsqd
_refine_ls_weighting_details 'calc w=1/[\s^2^(Fo^2^)+(0.0995P)^2^+0.8077P] where P=(Fo^2^+2Fc^2^)/3'
_refine_ls_weighting_scheme calc
_refine_ls_wR_factor_gt 0.1282
_refine_ls_wR_factor_ref 0.1346
_reflns_number_gt 3781
_reflns_number_total 4166
_reflns_threshold_expression >2sigma(I)
_cod_depositor_comments
;
The following automatic conversions were performed:
'_symmetry_cell_setting' value 'Triclinic' changed to 'triclinic'
according to '/home/saulius/struct/CIF-dictionaries/cif_core.dic'
dictionary named 'cif_core.dic' version 2.4.1 from 2010-06-29.

Automatic conversion script
Id: cif_fix_enum 1527 2010-12-29 10:47:43Z saulius 
;
_cod_original_sg_symbol_H-M P-1
_cod_database_code 4060139

loop_
_symmetry_equiv_pos_as_xyz
'x, y, z'
'-x, -y, -z'

loop_
_atom_site_label
_atom_site_type_symbol
_atom_site_fract_x
_atom_site_fract_y
_atom_site_fract_z
_atom_site_U_iso_or_equiv
_atom_site_adp_type
_atom_site_occupancy
_atom_site_symmetry_multiplicity
_atom_site_calc_flag
_atom_site_refinement_flags
_atom_site_disorder_assembly
_atom_site_disorder_group
Yb1 Yb 0.51397(2) -0.07331(3) 0.61951(3) 0.03834(16) Uani 1 1 d . . .
S1 S 0.2239(2) 0.0985(2) 0.6335(3) 0.0569(6) Uani 1 1 d . . .
N1 N 0.3121(5) 0.1453(6) 0.4538(6) 0.0360(12) Uani 1 1 d . . .
N2 N 0.1779(10) 0.6592(10) 0.8712(8) 0.093(3) Uani 1 1 d . . .
H2A H 0.1036 0.6717 0.8574 0.111 Uiso 1 1 calc R . .
H2B H 0.2463 0.7286 0.9212 0.111 Uiso 1 1 calc R . .
O1 O 0.4042(4) 0.0316(5) 0.5321(5) 0.0381(10) Uani 1 1 d . . .
O2 O 0.9336(18) 0.701(2) 0.9496(17) 0.198(7) Uiso 1 1 d . . .
C1 C 0.4364(10) -0.3168(10) 0.5924(13) 0.071(3) Uani 1 1 d . . .
H1A H 0.4880 -0.3579 0.6320 0.086 Uiso 1 1 calc R . .
C2 C 0.3481(14) -0.2526(13) 0.6397(12) 0.100(5) Uani 1 1 d . . .
H2D H 0.3293 -0.2390 0.7199 0.120 Uiso 1 1 calc R . .
C3 C 0.2773(8) -0.2326(9) 0.5451(11) 0.066(3) Uani 1 1 d . . .
H3A H 0.1995 -0.2039 0.5452 0.079 Uiso 1 1 calc R . .
C4 C 0.3200(9) -0.2896(10) 0.4415(11) 0.069(3) Uani 1 1 d . . .
H4A H 0.2786 -0.3051 0.3544 0.083 Uiso 1 1 calc R . .
C5 C 0.4155(8) -0.3383(9) 0.4710(13) 0.072(3) Uani 1 1 d . . .
H5A H 0.4524 -0.3960 0.4083 0.087 Uiso 1 1 calc R . .
C6 C 0.7029(9) 0.0396(9) 0.8395(8) 0.061(2) Uani 1 1 d . . .
H6A H 0.7737 0.0035 0.8565 0.073 Uiso 1 1 calc R . .
C7 C 0.7079(9) 0.1399(9) 0.8033(9) 0.061(2) Uani 1 1 d . . .
H7A H 0.7832 0.1859 0.7898 0.073 Uiso 1 1 calc R . .
C8 C 0.6008(10) 0.1810(10) 0.8115(9) 0.066(3) Uani 1 1 d . . .
H8A H 0.5873 0.2614 0.8058 0.079 Uiso 1 1 calc R . .
C9 C 0.5261(10) 0.1051(12) 0.8500(9) 0.075(3) Uani 1 1 d . . .
H9A H 0.4517 0.1239 0.8782 0.090 Uiso 1 1 calc R . .
C10 C 0.5913(11) 0.0193(11) 0.8711(9) 0.071(3) Uani 1 1 d . . .
H10A H 0.5692 -0.0334 0.9147 0.085 Uiso 1 1 calc R . .
C11 C 0.3183(6) 0.0959(7) 0.5298(7) 0.0392(16) Uani 1 1 d . . .
C12 C 0.2117(6) 0.1978(7) 0.4243(8) 0.0403(16) Uani 1 1 d . . .
C13 C 0.2390(8) 0.3371(9) 0.4638(10) 0.056(2) Uani 1 1 d . . .
H13 H 0.3225 0.3975 0.5117 0.067 Uiso 1 1 calc R . .
C14 C 0.1386(9) 0.3846(10) 0.4302(11) 0.066(3) Uani 1 1 d . . .
H14 H 0.1559 0.4779 0.4562 0.079 Uiso 1 1 calc R . .
C15 C 0.0161(8) 0.2980(11) 0.3604(10) 0.066(3) Uani 1 1 d . . .
H15 H -0.0499 0.3324 0.3408 0.079 Uiso 1 1 calc R . .
C16 C -0.0095(8) 0.1627(10) 0.3197(9) 0.061(2) Uani 1 1 d . . .
H16 H -0.0932 0.1038 0.2699 0.073 Uiso 1 1 calc R . .
C17 C 0.0861(7) 0.1085(8) 0.3502(8) 0.0488(18) Uani 1 1 d . . .
H17 H 0.0669 0.0145 0.3218 0.059 Uiso 1 1 calc R . .
C18 C 0.2111(8) 0.2674(9) 0.6972(8) 0.0484(18) Uani 1 1 d . . .
C19 C 0.3178(9) 0.3804(10) 0.7781(9) 0.064(2) Uani 1 1 d . . .
H19 H 0.3985 0.3680 0.7944 0.077 Uiso 1 1 calc R . .
C20 C 0.3090(10) 0.5097(11) 0.8349(9) 0.069(3) Uani 1 1 d . . .
H20 H 0.3833 0.5847 0.8876 0.083 Uiso 1 1 calc R . .
C21 C 0.1870(10) 0.5309(11) 0.8143(8) 0.067(3) Uani 1 1 d . . .
C22 C 0.0823(9) 0.4183(11) 0.7347(10) 0.069(3) Uani 1 1 d . . .
H22 H 0.0013 0.4304 0.7204 0.082 Uiso 1 1 calc R . .
C23 C 0.0904(8) 0.2859(9) 0.6736(9) 0.055(2) Uani 1 1 d . . .
H23 H 0.0167 0.2111 0.6180 0.066 Uiso 1 1 calc R . .
C24 C 0.836(3) 0.596(3) 0.931(3) 0.186(10) Uiso 1 1 d . . .
H24A H 0.8503 0.5843 1.0072 0.223 Uiso 1 1 calc R . .
H24B H 0.8298 0.5109 0.8566 0.223 Uiso 1 1 calc R . .
C25 C 0.721(3) 0.634(3) 0.909(3) 0.214(12) Uiso 1 1 d . . .
H25A H 0.6724 0.5838 0.8171 0.257 Uiso 1 1 calc R . .
H25B H 0.6662 0.6102 0.9550 0.257 Uiso 1 1 calc R . .
C26 C 0.754(3) 0.771(3) 0.953(3) 0.223(12) Uiso 1 1 d . . .
H26A H 0.7384 0.8186 1.0349 0.268 Uiso 1 1 calc R . .
H26B H 0.7040 0.7902 0.8904 0.268 Uiso 1 1 calc R . .
C27 C 0.888(3) 0.817(3) 0.969(3) 0.224(12) Uiso 1 1 d . . .
H27A H 0.9345 0.8939 1.0553 0.269 Uiso 1 1 calc R . .
H27B H 0.9010 0.8448 0.9054 0.269 Uiso 1 1 calc R . .

loop_
_atom_site_aniso_label
_atom_site_aniso_U_11
_atom_site_aniso_U_22
_atom_site_aniso_U_33
_atom_site_aniso_U_23
_atom_site_aniso_U_13
_atom_site_aniso_U_12
Yb1 0.0382(2) 0.0366(2) 0.0471(2) 0.02289(16) 0.01783(14) 0.01592(14)
S1 0.0644(13) 0.0627(13) 0.0811(16) 0.0487(12) 0.0491(12) 0.0378(10)
N1 0.038(3) 0.034(3) 0.046(3) 0.024(3) 0.018(2) 0.017(2)
N2 0.103(7) 0.081(6) 0.065(5) 0.008(5) 0.009(5) 0.055(5)
O1 0.039(2) 0.039(3) 0.049(3) 0.026(2) 0.021(2) 0.021(2)
C1 0.066(6) 0.051(5) 0.105(9) 0.052(6) 0.014(6) 0.015(4)
C2 0.121(10) 0.080(8) 0.077(8) 0.038(6) 0.045(7) -0.026(7)
C3 0.040(4) 0.051(5) 0.105(8) 0.035(5) 0.031(5) 0.012(3)
C4 0.055(5) 0.059(6) 0.071(6) 0.033(5) -0.001(5) -0.008(4)
C5 0.041(5) 0.038(4) 0.119(10) 0.025(5) 0.029(5) 0.005(3)
C6 0.062(5) 0.063(5) 0.046(5) 0.018(4) 0.005(4) 0.028(4)
C7 0.062(5) 0.049(5) 0.047(5) 0.010(4) 0.010(4) 0.008(4)
C8 0.085(7) 0.050(5) 0.048(5) 0.016(4) 0.008(5) 0.027(5)
C9 0.068(6) 0.099(8) 0.046(5) 0.019(5) 0.023(4) 0.037(5)
C10 0.095(7) 0.074(6) 0.048(5) 0.033(5) 0.022(5) 0.030(5)
C11 0.032(3) 0.039(4) 0.049(4) 0.022(3) 0.015(3) 0.011(3)
C12 0.035(3) 0.044(4) 0.058(5) 0.033(3) 0.020(3) 0.019(3)
C13 0.044(4) 0.048(4) 0.085(6) 0.039(4) 0.022(4) 0.018(3)
C14 0.060(5) 0.056(5) 0.117(8) 0.061(6) 0.040(5) 0.036(4)
C15 0.046(5) 0.090(7) 0.102(8) 0.071(6) 0.032(5) 0.039(5)
C16 0.039(4) 0.081(6) 0.072(6) 0.043(5) 0.016(4) 0.023(4)
C17 0.041(4) 0.044(4) 0.062(5) 0.026(4) 0.017(3) 0.015(3)
C18 0.053(5) 0.060(5) 0.052(5) 0.032(4) 0.031(4) 0.033(4)
C19 0.058(5) 0.078(6) 0.066(6) 0.031(5) 0.026(4) 0.044(5)
C20 0.067(6) 0.065(6) 0.060(6) 0.019(5) 0.008(4) 0.028(5)
C21 0.075(6) 0.078(6) 0.038(4) 0.015(4) 0.012(4) 0.044(5)
C22 0.060(5) 0.079(7) 0.075(6) 0.032(5) 0.026(5) 0.049(5)
C23 0.053(5) 0.060(5) 0.059(5) 0.026(4) 0.025(4) 0.031(4)
